data_7115306
loop_
_publ_author_name
'Yusuke Makida'
'Enrico Marelli'
'Alexandra M. Z. Slawin'
'Steven P. Nolan'

_publ_section_title
;
 Nickel-catalysed carboxylation of organoboronates
;
_journal_name_full Chem.Commun.
_journal_page_first 8010
_journal_paper_doi 10.1039/C4CC03650F
_journal_volume 50
_journal_year 2014
_chemical_formula_sum 'C17 H27 B F K O3.5'
_chemical_formula_weight 356.30
_space_group_IT_number 2
_symmetry_cell_setting triclinic
_symmetry_Int_Tables_number 2
_symmetry_space_group_name_Hall '-P 1'
_symmetry_space_group_name_H-M 'P -1'
_atom_sites_solution_hydrogens geom
_atom_sites_solution_primary direct
_atom_sites_solution_secondary difmap
_cell_angle_alpha 102.149(5)
_cell_angle_beta 103.237(5)
_cell_angle_gamma 90.795(3)
_cell_formula_units_Z 4
_cell_length_a 11.369(2)
_cell_length_b 13.198(2)
_cell_length_c 13.395(2)
_cell_measurement_reflns_used 4208
_cell_measurement_temperature 173
_cell_measurement_theta_max 25.35
_cell_measurement_theta_min 1.58
_cell_volume 1908.6(5)
_computing_cell_refinement 'CrystalClear-SM Expert 2.1 b29'
_computing_data_collection 'CrystalClear-SM Expert 2.1 b29 (Rigaku, 2013)'
_computing_data_reduction 'CrystalClear-SM Expert 2.1 b29'
_computing_molecular_graphics 'CrystalStructure 4.1'
_computing_publication_material 'CrystalStructure 4.1 (Rigaku, 2013)'
_computing_structure_refinement 'SHELXL-2013 (Sheldrick, 2013)'
_computing_structure_solution 'DIRDIF99-PATTY (Gould, et al., 1999)'
_diffrn_ambient_temperature 173
_diffrn_detector_area_resol_mean 5.811
_diffrn_measured_fraction_theta_full 0.997
_diffrn_measured_fraction_theta_max 0.995
_diffrn_measurement_device_type 'Rigaku XtaLAB P100'
_diffrn_measurement_method \w
_diffrn_radiation_type 'Mo K\a'
_diffrn_radiation_wavelength 0.71075
_diffrn_reflns_av_R_equivalents 0.0691
_diffrn_reflns_Laue_measured_fraction_full 0.997
_diffrn_reflns_Laue_measured_fraction_max 0.995
_diffrn_reflns_limit_h_max 13
_diffrn_reflns_limit_h_min -13
_diffrn_reflns_limit_k_max 15
_diffrn_reflns_limit_k_min -15
_diffrn_reflns_limit_l_max 16
_diffrn_reflns_limit_l_min -16
_diffrn_reflns_number 38786
_diffrn_reflns_point_group_measured_fraction_full 0.997
_diffrn_reflns_point_group_measured_fraction_max 0.995
_diffrn_reflns_theta_full 25.000
_diffrn_reflns_theta_max 25.380
_diffrn_reflns_theta_min 1.582
_diffrn_standards_number 0
_exptl_absorpt_coefficient_mu 0.301
_exptl_absorpt_correction_T_max 0.997
_exptl_absorpt_correction_T_min 0.864
_exptl_absorpt_correction_type multi-scan
_exptl_absorpt_process_details 'REQAB (Rigaku, 1998)'
_exptl_crystal_colour colorless
_exptl_crystal_density_diffrn 1.240
_exptl_crystal_density_method 'not measured'
_exptl_crystal_description platelet
_exptl_crystal_F_000 760.00
_exptl_crystal_size_max 0.120
_exptl_crystal_size_mid 0.060
_exptl_crystal_size_min 0.010
_refine_diff_density_max 0.41
_refine_diff_density_min -0.30
_refine_ls_extinction_method none
_refine_ls_goodness_of_fit_ref 0.926
_refine_ls_hydrogen_treatment constr
_refine_ls_number_parameters 434
_refine_ls_number_reflns 6968
_refine_ls_number_restraints 0
_refine_ls_R_factor_gt 0.0421
_refine_ls_shift/su_max 0.000
_refine_ls_structure_factor_coef Fsqd
_refine_ls_weighting_details 'w = 1/[\s^2^(Fo^2^)+(0.0635P)^2^+0.6450P] where P=(Fo^2^+2Fc^2^)/3'
_refine_ls_weighting_scheme calc
_refine_ls_wR_factor_ref 0.1140
_reflns_number_gt 4945
_reflns_number_total 6968
_reflns_threshold_expression F^2^>2.0\s(F^2^)
_cod_data_source_file c4cc03650f2.cif
_cod_data_source_block 6f
_cod_original_cell_volume 1908.6(6)
_cod_database_code 7115306

loop_
_symmetry_equiv_pos_site_id
_symmetry_equiv_pos_as_xyz
1 +X,+Y,+Z
2 -X,-Y,-Z

loop_
_atom_site_label
_atom_site_type_symbol
_atom_site_fract_x
_atom_site_fract_y
_atom_site_fract_z
_atom_site_U_iso_or_equiv
_atom_site_adp_type
_atom_site_occupancy
_atom_site_site_symmetry_multiplicity
_atom_site_site_symmetry_order
_atom_site_calc_flag
_atom_site_refinement_flags
K1 K -0.00662(4) 0.08826(4) 0.12067(4) 0.03192(14) Uani 1 2 0 d .
K21 K -0.11120(5) 0.44537(4) 0.58006(4) 0.03276(14) Uani 1 2 0 d .
F4 F 0.59858(16) -0.34586(15) 0.07740(15) 0.0736(5) Uani 1 2 0 d .
F24 F -0.15747(15) 0.55248(12) 0.05283(12) 0.0544(4) Uani 1 2 0 d .
O7 O 0.08647(13) -0.14211(11) 0.06685(12) 0.0308(4) Uani 1 2 0 d .
O9 O 0.20400(14) -0.03307(11) 0.22748(12) 0.0332(4) Uani 1 2 0 d .
O12 O 0.18962(13) 0.00619(11) 0.05903(12) 0.0299(3) Uani 1 2 0 d .
O27 O 0.01472(13) 0.20895(11) 0.31835(11) 0.0286(3) Uani 1 2 0 d .
O29 O 0.05471(13) 0.37228(10) 0.45307(11) 0.0270(3) Uani 1 2 0 d .
O32 O -0.13661(13) 0.28405(11) 0.41622(11) 0.0288(3) Uani 1 2 0 d .
O36 O -0.30294(17) 0.46193(16) 0.68139(15) 0.0566(5) Uani 1 2 0 d .
C1 C 0.3182(2) -0.15083(17) 0.10621(17) 0.0302(5) Uani 1 2 0 d .
C2 C 0.4239(2) -0.1423(2) 0.18519(19) 0.0383(6) Uani 1 2 0 d .
C3 C 0.5186(2) -0.2064(2) 0.1761(2) 0.0468(7) Uani 1 2 0 d .
C4 C 0.5061(3) -0.2815(2) 0.0861(2) 0.0476(7) Uani 1 2 0 d .
C5 C 0.4050(2) -0.2949(2) 0.0058(2) 0.0439(6) Uani 1 2 0 d .
C6 C 0.3120(2) -0.22962(18) 0.01711(18) 0.0341(5) Uani 1 2 0 d .
C7 C 0.0702(2) -0.22175(17) 0.11964(18) 0.0336(5) Uani 1 2 0 d .
C8 C 0.0745(2) -0.17974(18) 0.23610(19) 0.0349(5) Uani 1 2 0 d .
C9 C 0.1886(2) -0.10849(18) 0.28589(18) 0.0373(6) Uani 1 2 0 d .
C10 C -0.0385(3) -0.1230(2) 0.2510(2) 0.0451(6) Uani 1 2 0 d .
C11 C 0.0803(3) -0.27189(19) 0.2899(2) 0.0431(6) Uani 1 2 0 d .
C12 C 0.2842(2) 0.07910(18) 0.05643(19) 0.0335(5) Uani 1 2 0 d .
C13 C 0.3333(3) 0.0365(2) -0.0401(2) 0.0503(7) Uani 1 2 0 d .
C14 C 0.2237(2) 0.1791(2) 0.0442(2) 0.0491(7) Uani 1 2 0 d .
C15 C 0.3865(3) 0.1012(2) 0.1546(2) 0.0518(7) Uani 1 2 0 d .
C21 C -0.07545(19) 0.37110(16) 0.27556(16) 0.0264(5) Uani 1 2 0 d .
C22 C -0.1673(2) 0.44022(17) 0.27502(18) 0.0323(5) Uani 1 2 0 d .
C23 C -0.1955(2) 0.50148(18) 0.20140(19) 0.0367(6) Uani 1 2 0 d .
C24 C -0.1306(2) 0.49312(18) 0.12598(18) 0.0364(6) Uani 1 2 0 d .
C25 C -0.0387(2) 0.42785(18) 0.12205(18) 0.0352(5) Uani 1 2 0 d .
C26 C -0.0118(2) 0.36818(17) 0.19714(17) 0.0305(5) Uani 1 2 0 d .
C27 C 0.0968(2) 0.15998(17) 0.38783(18) 0.0352(6) Uani 1 2 0 d .
C28 C 0.1969(2) 0.23580(18) 0.46308(18) 0.0338(5) Uani 1 2 0 d .
C29 C 0.1339(2) 0.32132(17) 0.52212(17) 0.0325(5) Uani 1 2 0 d .
C30 C 0.2763(2) 0.2810(2) 0.4034(2) 0.0481(7) Uani 1 2 0 d .
C31 C 0.2735(3) 0.1791(2) 0.5407(2) 0.0521(7) Uani 1 2 0 d .
C32 C -0.2383(2) 0.20900(18) 0.37040(18) 0.0342(5) Uani 1 2 0 d .
C33 C -0.3358(2) 0.2474(2) 0.4274(2) 0.0505(7) Uani 1 2 0 d .
C34 C -0.2035(3) 0.10296(19) 0.3905(2) 0.0496(7) Uani 1 2 0 d .
C35 C -0.2849(2) 0.2004(2) 0.2536(2) 0.0446(6) Uani 1 2 0 d .
C37 C -0.2931(4) 0.4966(5) 0.7902(3) 0.1122(17) Uani 1 2 0 d .
C38 C -0.4076(4) 0.5190(4) 0.8097(4) 0.126(2) Uani 1 2 0 d .
C39 C -0.4953(4) 0.4770(5) 0.7108(4) 0.128(2) Uani 1 2 0 d .
C40 C -0.4247(3) 0.4394(5) 0.6361(3) 0.139(2) Uani 1 2 0 d .
B1 B 0.2036(2) -0.07797(19) 0.1166(2) 0.0278(6) Uani 1 2 0 d .
B21 B -0.0377(2) 0.30317(19) 0.36556(19) 0.0269(5) Uani 1 2 0 d .
H2 H 0.43163 -0.09051 0.24785 0.0459 Uiso 1 2 0 calc R
H3 H 0.59011 -0.19834 0.23089 0.0562 Uiso 1 2 0 calc R
H5 H 0.39838 -0.3474 -0.05616 0.0526 Uiso 1 2 0 calc R
H6 H 0.24094 -0.23899 -0.03827 0.0409 Uiso 1 2 0 calc R
H7A H 0.13425 -0.27113 0.1135 0.0403 Uiso 1 2 0 calc R
H7B H -0.00893 -0.26033 0.08499 0.0403 Uiso 1 2 0 calc R
H9A H 0.18506 -0.07253 0.35777 0.0448 Uiso 1 2 0 calc R
H9B H 0.25984 -0.15107 0.2919 0.0448 Uiso 1 2 0 calc R
H10A H -0.1106 -0.17031 0.21836 0.0541 Uiso 1 2 0 calc R
H10B H -0.04339 -0.06311 0.21794 0.0541 Uiso 1 2 0 calc R
H10C H -0.03397 -0.09903 0.32625 0.0541 Uiso 1 2 0 calc R
H13A H 0.26821 0.03001 -0.10378 0.0603 Uiso 1 2 0 calc R
H13B H 0.36395 -0.03195 -0.03606 0.0603 Uiso 1 2 0 calc R
H13C H 0.39912 0.08395 -0.04247 0.0603 Uiso 1 2 0 calc R
H14A H 0.20431 0.21251 0.11056 0.0590 Uiso 1 2 0 calc R
H14B H 0.14904 0.16336 -0.01151 0.0590 Uiso 1 2 0 calc R
H14C H 0.2787 0.226 0.02568 0.0590 Uiso 1 2 0 calc R
H15A H 0.43619 0.04119 0.15536 0.0622 Uiso 1 2 0 calc R
H15B H 0.35275 0.1144 0.2169 0.0622 Uiso 1 2 0 calc R
H15C H 0.43665 0.1624 0.15513 0.0622 Uiso 1 2 0 calc R
H22 H -0.2125 0.44554 0.32723 0.0388 Uiso 1 2 0 calc R
H23 H -0.25828 0.54808 0.20331 0.0440 Uiso 1 2 0 calc R
H25 H 0.00552 0.42344 0.06928 0.0422 Uiso 1 2 0 calc R
H26 H 0.05274 0.32336 0.19528 0.0366 Uiso 1 2 0 calc R
H27A H 0.13396 0.10406 0.34598 0.0422 Uiso 1 2 0 calc R
H27B H 0.05139 0.12761 0.42915 0.0422 Uiso 1 2 0 calc R
H29A H 0.08704 0.29088 0.56376 0.0390 Uiso 1 2 0 calc R
H29B H 0.19566 0.37288 0.57164 0.0390 Uiso 1 2 0 calc R
H30A H 0.33763 0.33138 0.45311 0.0577 Uiso 1 2 0 calc R
H30B H 0.22594 0.31563 0.35256 0.0577 Uiso 1 2 0 calc R
H30C H 0.31628 0.22493 0.36617 0.0577 Uiso 1 2 0 calc R
H31A H 0.22204 0.15175 0.57974 0.0626 Uiso 1 2 0 calc R
H31B H 0.33735 0.22749 0.58989 0.0626 Uiso 1 2 0 calc R
H31C H 0.31035 0.12156 0.50217 0.0626 Uiso 1 2 0 calc R
H33A H -0.35669 0.3165 0.41598 0.0606 Uiso 1 2 0 calc R
H33B H -0.30571 0.25114 0.50283 0.0606 Uiso 1 2 0 calc R
H33C H -0.40794 0.19921 0.40015 0.0606 Uiso 1 2 0 calc R
H34A H -0.16515 0.10971 0.46514 0.0595 Uiso 1 2 0 calc R
H34B H -0.14673 0.07512 0.34813 0.0595 Uiso 1 2 0 calc R
H34C H -0.27633 0.0557 0.37108 0.0595 Uiso 1 2 0 calc R
H35A H -0.21931 0.18183 0.21806 0.0535 Uiso 1 2 0 calc R
H35B H -0.31406 0.26714 0.24088 0.0535 Uiso 1 2 0 calc R
H35C H -0.35149 0.14659 0.22603 0.0535 Uiso 1 2 0 calc R
H37A H -0.25898 0.4423 0.82732 0.1346 Uiso 1 2 0 calc R
H37B H -0.23735 0.55974 0.81752 0.1346 Uiso 1 2 0 calc R
H38A H -0.4131 0.59492 0.83163 0.1508 Uiso 1 2 0 calc R
H38B H -0.42239 0.48588 0.86591 0.1508 Uiso 1 2 0 calc R
H39A H -0.54757 0.41973 0.71822 0.1535 Uiso 1 2 0 calc R
H39B H -0.54705 0.53164 0.68839 0.1535 Uiso 1 2 0 calc R
H40A H -0.4408 0.36332 0.61065 0.1672 Uiso 1 2 0 calc R
H40B H -0.44845 0.47209 0.57501 0.1672 Uiso 1 2 0 calc R
H11A H 0.00806 -0.31913 0.25734 0.0518 Uiso 1 2 0 calc R
H11B H 0.0837 -0.24641 0.36479 0.0518 Uiso 1 2 0 calc R
H11C H 0.1528 -0.30902 0.282 0.0518 Uiso 1 2 0 calc R

loop_
_atom_site_aniso_label
_atom_site_aniso_U_11
_atom_site_aniso_U_22
_atom_site_aniso_U_33
_atom_site_aniso_U_12
_atom_site_aniso_U_13
_atom_site_aniso_U_23
K1 0.0352(3) 0.0354(3) 0.0242(3) 0.0032(2) 0.0090(2) 0.0021(2)
K21 0.0428(3) 0.0267(3) 0.0305(3) -0.0000(2) 0.0157(2) 0.0028(2)
F4 0.0618(11) 0.0833(12) 0.0883(13) 0.0486(10) 0.0287(10) 0.0314(11)
F24 0.0652(10) 0.0599(10) 0.0477(9) 0.0133(8) 0.0133(8) 0.0325(8)
O7 0.0328(9) 0.0301(8) 0.0306(9) 0.0021(7) 0.0074(7) 0.0090(7)
O9 0.0448(10) 0.0289(8) 0.0261(9) 0.0020(7) 0.0118(7) 0.0027(7)
O12 0.0266(8) 0.0330(8) 0.0323(9) 0.0033(7) 0.0077(7) 0.0111(7)
O27 0.0347(9) 0.0256(8) 0.0226(8) 0.0056(7) 0.0048(7) 0.0006(6)
O29 0.0318(8) 0.0234(7) 0.0230(8) 0.0027(6) 0.0044(6) 0.0013(6)
O32 0.0316(8) 0.0287(8) 0.0250(8) -0.0017(7) 0.0083(7) 0.0019(6)
O36 0.0464(12) 0.0764(14) 0.0503(12) 0.0066(10) 0.0228(9) 0.0089(10)
C1 0.0328(13) 0.0354(13) 0.0241(12) 0.0047(10) 0.0073(10) 0.0097(10)
C2 0.0384(14) 0.0466(14) 0.0290(13) 0.0060(11) 0.0051(11) 0.0093(11)
C3 0.0344(14) 0.0655(18) 0.0428(16) 0.0130(13) 0.0019(12) 0.0242(14)
C4 0.0435(16) 0.0551(17) 0.0553(18) 0.0257(13) 0.0217(14) 0.0242(15)
C5 0.0519(17) 0.0412(14) 0.0413(15) 0.0155(12) 0.0181(13) 0.0067(12)
C6 0.0359(13) 0.0360(13) 0.0295(13) 0.0074(11) 0.0068(10) 0.0060(10)
C7 0.0381(13) 0.0307(12) 0.0338(14) 0.0025(10) 0.0101(11) 0.0094(10)
C8 0.0457(14) 0.0308(12) 0.0330(13) 0.0046(11) 0.0156(11) 0.0103(10)
C9 0.0514(15) 0.0362(13) 0.0258(13) 0.0052(12) 0.0133(11) 0.0051(10)
C10 0.0546(17) 0.0416(14) 0.0488(16) 0.0088(13) 0.0263(14) 0.0154(13)
C11 0.0610(17) 0.0365(14) 0.0360(15) 0.0056(12) 0.0165(13) 0.0114(11)
C12 0.0289(12) 0.0343(13) 0.0394(14) -0.0001(10) 0.0121(11) 0.0082(11)
C13 0.0545(17) 0.0475(16) 0.0557(18) 0.0001(13) 0.0294(14) 0.0090(14)
C14 0.0405(15) 0.0385(14) 0.072(2) 0.0009(12) 0.0173(14) 0.0152(14)
C15 0.0424(16) 0.0499(16) 0.0556(18) -0.0092(13) 0.0026(13) 0.0054(14)
C21 0.0285(12) 0.0251(11) 0.0214(11) -0.0010(9) 0.0040(9) -0.0017(9)
C22 0.0356(13) 0.0329(12) 0.0298(13) 0.0049(10) 0.0111(10) 0.0058(10)
C23 0.0372(14) 0.0363(13) 0.0374(14) 0.0105(11) 0.0087(11) 0.0095(11)
C24 0.0433(14) 0.0360(13) 0.0295(13) -0.0006(11) 0.0034(11) 0.0124(11)
C25 0.0413(14) 0.0378(13) 0.0275(13) -0.0012(11) 0.0129(11) 0.0042(11)
C26 0.0315(12) 0.0273(12) 0.0319(13) 0.0024(10) 0.0084(10) 0.0035(10)
C27 0.0441(14) 0.0289(12) 0.0297(13) 0.0118(11) 0.0052(11) 0.0033(10)
C28 0.0368(13) 0.0350(13) 0.0263(13) 0.0088(11) 0.0035(10) 0.0037(10)
C29 0.0379(13) 0.0321(12) 0.0233(12) 0.0036(10) 0.0029(10) 0.0014(10)
C30 0.0383(15) 0.0593(17) 0.0470(17) 0.0072(13) 0.0140(13) 0.0079(14)
C31 0.0539(17) 0.0509(16) 0.0447(17) 0.0179(14) -0.0019(14) 0.0091(13)
C32 0.0346(13) 0.0347(13) 0.0326(14) -0.0060(10) 0.0104(11) 0.0038(10)
C33 0.0400(15) 0.0580(17) 0.0511(17) -0.0059(13) 0.0179(13) -0.0006(14)
C34 0.0560(17) 0.0355(14) 0.0549(18) -0.0098(13) 0.0127(14) 0.0063(13)
C35 0.0379(14) 0.0515(16) 0.0371(15) -0.0095(12) 0.0040(12) -0.0001(12)
C37 0.061(2) 0.201(5) 0.056(2) 0.011(3) 0.0175(19) -0.016(3)
C38 0.100(3) 0.164(5) 0.098(4) -0.027(3) 0.058(3) -0.040(3)
C39 0.061(3) 0.202(6) 0.113(4) 0.038(3) 0.037(3) -0.002(4)
C40 0.044(2) 0.274(7) 0.071(3) 0.008(3) 0.014(2) -0.027(3)
B1 0.0272(13) 0.0300(13) 0.0263(14) 0.0014(11) 0.0067(11) 0.0057(11)
B21 0.0302(14) 0.0239(12) 0.0242(14) 0.0029(10) 0.0076(11) -0.0010(10)

loop_
_atom_type_symbol
_atom_type_description
_atom_type_scat_dispersion_real
_atom_type_scat_dispersion_imag
_atom_type_scat_source
C C 0.0033 0.0016
;
International Tables for Crystallography
(1992, Vol. C, Tables 4.2.6.8 and 6.1.1.4)
;
H H 0.0000 0.0000
;
International Tables for Crystallography
(1992, Vol. C, Table 6.1.1.4)
;
B B 0.0013 0.0007
;
International Tables for Crystallography
(1992, Vol. C, Tables 4.2.6.8 and 6.1.1.4)
;
F F 0.0171 0.0103
;
International Tables for Crystallography
(1992, Vol. C, Tables 4.2.6.8 and 6.1.1.4)
;
K K 0.2009 0.2494
;
International Tables for Crystallography
(1992, Vol. C, Tables 4.2.6.8 and 6.1.1.4)
;
O O 0.0106 0.0060
;
International Tables for Crystallography
(1992, Vol. C, Tables 4.2.6.8 and 6.1.1.4)
;

loop_
_geom_angle_atom_site_label_1
_geom_angle_atom_site_label_2
_geom_angle_atom_site_label_3
_geom_angle
_geom_angle_publ_flag
_geom_angle_site_symmetry_1
_geom_angle_site_symmetry_3
O7 K1 O12 90.73(5) yes 2_555 .
O7 K1 O12 48.93(5) yes 2_555 2_555
O7 K1 O27 128.02(5) yes 2_555 .
O7 K1 B1 112.76(6) yes 2_555 .
O12 K1 O12 99.16(5) yes . 2_555
O12 K1 O27 121.07(4) yes . .
O12 K1 B1 26.44(6) yes . .
O12 K1 O27 139.49(5) yes 2_555 .
O12 K1 B1 102.21(5) yes 2_555 .
O27 K1 B1 111.66(5) yes . .
O29 K21 O29 83.89(5) yes . 2_566
O29 K21 O32 50.06(4) yes . .
O29 K21 O36 164.34(5) yes . .
O29 K21 C11 97.09(6) yes . 2_556
O29 K21 C21 92.57(5) yes . 2_566
O29 K21 O32 116.10(5) yes 2_566 .
O29 K21 O36 109.70(6) yes 2_566 .
O29 K21 C11 153.16(5) yes 2_566 2_556
O29 K21 C21 49.70(5) yes 2_566 2_566
O32 K21 O36 114.99(5) yes . .
O32 K21 C11 83.38(6) yes . 2_556
O32 K21 C21 142.62(6) yes . 2_566
O36 K21 C11 74.44(7) yes . 2_556
O36 K21 C21 102.15(6) yes . 2_566
C11 K21 C21 103.54(6) yes 2_556 2_566
K1 O7 C7 141.00(11) yes 2_555 .
K1 O7 B1 104.64(14) yes 2_555 .
C7 O7 B1 112.35(17) yes . .
C9 O9 B1 113.73(16) yes . .
K1 O12 K1 80.84(4) yes . 2_555
K1 O12 C12 116.56(12) yes . .
K1 O12 B1 98.30(14) yes . .
K1 O12 C12 123.34(13) yes 2_555 .
K1 O12 B1 100.17(11) yes 2_555 .
C12 O12 B1 126.50(17) yes . .
K1 O27 C27 105.95(11) yes . .
K1 O27 B21 136.78(12) yes . .
C27 O27 B21 117.24(16) yes . .
K21 O29 K21 96.11(5) yes . 2_566
K21 O29 C29 99.91(13) yes . .
K21 O29 B21 95.77(13) yes . .
K21 O29 C29 123.27(12) yes 2_566 .
K21 O29 B21 115.89(13) yes 2_566 .
C29 O29 B21 116.05(16) yes . .
K21 O32 C32 128.40(13) yes . .
K21 O32 B21 104.50(11) yes . .
C32 O32 B21 125.53(16) yes . .
K21 O36 C37 126.25(19) yes . .
K21 O36 C40 127.7(2) yes . .
C37 O36 C40 106.1(3) yes . .
C2 C1 C6 115.7(2) yes . .
C2 C1 B1 123.51(19) yes . .
C6 C1 B1 120.74(18) yes . .
C1 C2 C3 122.7(2) yes . .
C2 C3 C4 118.2(2) yes . .
F4 C4 C3 118.4(2) yes . .
F4 C4 C5 119.2(2) yes . .
C3 C4 C5 122.3(3) yes . .
C4 C5 C6 118.1(2) yes . .
C1 C6 C5 122.9(2) yes . .
O7 C7 C8 112.63(17) yes . .
C7 C8 C9 108.9(2) yes . .
C7 C8 C10 111.6(2) yes . .
C7 C8 C11 108.30(19) yes . .
C9 C8 C10 111.00(19) yes . .
C9 C8 C11 108.8(2) yes . .
C10 C8 C11 108.1(2) yes . .
O9 C9 C8 112.90(19) yes . .
K21 C11 C8 174.01(15) yes 2_556 .
O12 C12 C13 108.08(18) yes . .
O12 C12 C14 105.95(19) yes . .
O12 C12 C15 113.9(2) yes . .
C13 C12 C14 109.5(2) yes . .
C13 C12 C15 110.2(2) yes . .
C14 C12 C15 109.10(19) yes . .
K21 C21 C22 88.89(12) yes 2_566 .
K21 C21 C26 88.34(12) yes 2_566 .
K21 C21 B21 89.38(11) yes 2_566 .
C22 C21 C26 115.5(2) yes . .
C22 C21 B21 122.8(2) yes . .
C26 C21 B21 121.5(2) yes . .
C21 C22 C23 122.8(2) yes . .
C22 C23 C24 118.4(2) yes . .
F24 C24 C23 119.1(2) yes . .
F24 C24 C25 118.7(2) yes . .
C23 C24 C25 122.2(2) yes . .
C24 C25 C26 118.3(2) yes . .
C21 C26 C25 122.9(2) yes . .
O27 C27 C28 112.56(18) yes . .
C27 C28 C29 106.41(19) yes . .
C27 C28 C30 111.1(2) yes . .
C27 C28 C31 109.0(2) yes . .
C29 C28 C30 110.6(2) yes . .
C29 C28 C31 109.6(2) yes . .
C30 C28 C31 110.1(2) yes . .
O29 C29 C28 112.07(18) yes . .
O32 C32 C33 105.21(18) yes . .
O32 C32 C34 109.98(18) yes . .
O32 C32 C35 112.8(2) yes . .
C33 C32 C34 109.5(2) yes . .
C33 C32 C35 109.9(2) yes . .
C34 C32 C35 109.3(2) yes . .
O36 C37 C38 110.3(3) yes . .
C37 C38 C39 105.8(4) yes . .
C38 C39 C40 105.5(4) yes . .
O36 C40 C39 110.5(3) yes . .
K1 B1 O7 75.02(11) yes . .
K1 B1 O9 71.79(11) yes . .
K1 B1 O12 55.26(11) yes . .
K1 B1 C1 171.87(18) yes . .
O7 B1 O9 108.0(2) yes . .
O7 B1 O12 101.42(17) yes . .
O7 B1 C1 109.73(17) yes . .
O9 B1 O12 108.31(17) yes . .
O9 B1 C1 111.89(18) yes . .
O12 B1 C1 116.7(2) yes . .
O27 B21 O29 111.66(18) yes . .
O27 B21 O32 114.77(19) yes . .
O27 B21 C21 107.35(18) yes . .
O29 B21 O32 103.66(17) yes . .
O29 B21 C21 105.03(17) yes . .
O32 B21 C21 113.99(19) yes . .
O7 K1 H10B 139.787 no 2_555 .
O12 K1 H10B 94.602 no . .
O12 K1 H10B 90.913 no 2_555 .
O27 K1 H10B 81.870 no . .
B1 K1 H10B 68.387 no . .
C1 C2 H2 118.659 no . .
C3 C2 H2 118.667 no . .
C2 C3 H3 120.874 no . .
C4 C3 H3 120.880 no . .
C4 C5 H5 120.950 no . .
C6 C5 H5 120.942 no . .
C1 C6 H6 118.530 no . .
C5 C6 H6 118.540 no . .
O7 C7 H7A 109.074 no . .
O7 C7 H7B 109.068 no . .
C8 C7 H7A 109.065 no . .
C8 C7 H7B 109.066 no . .
H7A C7 H7B 107.826 no . .
O9 C9 H9A 108.999 no . .
O9 C9 H9B 109.005 no . .
C8 C9 H9A 109.007 no . .
C8 C9 H9B 109.010 no . .
H9A C9 H9B 107.796 no . .
C8 C10 H10A 109.473 no . .
C8 C10 H10B 109.468 no . .
C8 C10 H10C 109.476 no . .
H10A C10 H10B 109.467 no . .
H10A C10 H10C 109.481 no . .
H10B C10 H10C 109.464 no . .
K21 C11 H11A 76.122 no 2_556 .
K21 C11 H11B 65.902 no 2_556 .
K21 C11 H11C 69.732 no 2_556 .
C8 C11 H11A 109.472 no . .
C8 C11 H11B 109.471 no . .
C8 C11 H11C 109.473 no . .
H11A C11 H11B 109.476 no . .
H11A C11 H11C 109.462 no . .
H11B C11 H11C 109.474 no . .
C12 C13 H13A 109.472 no . .
C12 C13 H13B 109.472 no . .
C12 C13 H13C 109.472 no . .
H13A C13 H13B 109.468 no . .
H13A C13 H13C 109.473 no . .
H13B C13 H13C 109.470 no . .
C12 C14 H14A 109.480 no . .
C12 C14 H14B 109.472 no . .
C12 C14 H14C 109.473 no . .
H14A C14 H14B 109.473 no . .
H14A C14 H14C 109.466 no . .
H14B C14 H14C 109.463 no . .
C12 C15 H15A 109.477 no . .
C12 C15 H15B 109.477 no . .
C12 C15 H15C 109.469 no . .
H15A C15 H15B 109.473 no . .
H15A C15 H15C 109.470 no . .
H15B C15 H15C 109.461 no . .
C21 C22 H22 118.612 no . .
C23 C22 H22 118.621 no . .
C22 C23 H23 120.800 no . .
C24 C23 H23 120.803 no . .
C24 C25 H25 120.865 no . .
C26 C25 H25 120.874 no . .
C21 C26 H26 118.548 no . .
C25 C26 H26 118.554 no . .
O27 C27 H27A 109.083 no . .
O27 C27 H27B 109.084 no . .
C28 C27 H27A 109.086 no . .
C28 C27 H27B 109.090 no . .
H27A C27 H27B 107.830 no . .
O29 C29 H29A 109.199 no . .
O29 C29 H29B 109.197 no . .
C28 C29 H29A 109.197 no . .
C28 C29 H29B 109.196 no . .
H29A C29 H29B 107.892 no . .
C28 C30 H30A 109.471 no . .
C28 C30 H30B 109.469 no . .
C28 C30 H30C 109.469 no . .
H30A C30 H30B 109.471 no . .
H30A C30 H30C 109.477 no . .
H30B C30 H30C 109.471 no . .
C28 C31 H31A 109.470 no . .
C28 C31 H31B 109.471 no . .
C28 C31 H31C 109.475 no . .
H31A C31 H31B 109.466 no . .
H31A C31 H31C 109.472 no . .
H31B C31 H31C 109.474 no . .
C32 C33 H33A 109.470 no . .
C32 C33 H33B 109.471 no . .
C32 C33 H33C 109.465 no . .
H33A C33 H33B 109.468 no . .
H33A C33 H33C 109.477 no . .
H33B C33 H33C 109.477 no . .
C32 C34 H34A 109.476 no . .
C32 C34 H34B 109.473 no . .
C32 C34 H34C 109.471 no . .
H34A C34 H34B 109.471 no . .
H34A C34 H34C 109.463 no . .
H34B C34 H34C 109.475 no . .
C32 C35 H35A 109.474 no . .
C32 C35 H35B 109.468 no . .
C32 C35 H35C 109.468 no . .
H35A C35 H35B 109.475 no . .
H35A C35 H35C 109.472 no . .
H35B C35 H35C 109.470 no . .
O36 C37 H37A 109.601 no . .
O36 C37 H37B 109.591 no . .
C38 C37 H37A 109.592 no . .
C38 C37 H37B 109.590 no . .
H37A C37 H37B 108.123 no . .
C37 C38 H38A 110.581 no . .
C37 C38 H38B 110.590 no . .
C39 C38 H38A 110.576 no . .
C39 C38 H38B 110.582 no . .
H38A C38 H38B 108.727 no . .
C38 C39 H39A 110.632 no . .
C38 C39 H39B 110.637 no . .
C40 C39 H39A 110.629 no . .
C40 C39 H39B 110.634 no . .
H39A C39 H39B 108.761 no . .
O36 C40 H40A 109.542 no . .
O36 C40 H40B 109.534 no . .
C39 C40 H40A 109.552 no . .
C39 C40 H40B 109.541 no . .
H40A C40 H40B 108.094 no . .
K1 H10B C10 166.785 no . .

loop_
_geom_bond_atom_site_label_1
_geom_bond_atom_site_label_2
_geom_bond_distance
_geom_bond_publ_flag
_geom_bond_site_symmetry_2
K1 O7 2.7136(17) yes 2_555
K1 O12 2.7141(17) yes .
K1 O12 2.8369(14) yes 2_555
K1 O27 2.7436(15) yes .
K1 B1 3.268(3) yes .
K21 O29 2.8655(17) yes .
K21 O29 2.6341(16) yes 2_566
K21 O32 2.6756(14) yes .
K21 O36 2.808(2) yes .
K21 C11 3.134(3) yes 2_556
K21 C21 3.1806(19) yes 2_566
F4 C4 1.371(3) yes .
F24 C24 1.364(3) yes .
O7 C7 1.417(3) yes .
O7 B1 1.503(3) yes .
O9 C9 1.421(3) yes .
O9 B1 1.478(3) yes .
O12 C12 1.445(3) yes .
O12 B1 1.471(3) yes .
O27 C27 1.424(3) yes .
O27 B21 1.471(3) yes .
O29 C29 1.420(3) yes .
O29 B21 1.507(2) yes .
O32 C32 1.443(3) yes .
O32 B21 1.484(3) yes .
O36 C37 1.411(4) yes .
O36 C40 1.378(4) yes .
C1 C2 1.393(3) yes .
C1 C6 1.396(3) yes .
C1 B1 1.645(3) yes .
C2 C3 1.390(4) yes .
C3 C4 1.367(4) yes .
C4 C5 1.363(4) yes .
C5 C6 1.388(4) yes .
C7 C8 1.531(3) yes .
C8 C9 1.523(3) yes .
C8 C10 1.527(4) yes .
C8 C11 1.534(4) yes .
C12 C13 1.527(4) yes .
C12 C14 1.519(4) yes .
C12 C15 1.515(3) yes .
C21 C22 1.396(3) yes .
C21 C26 1.400(3) yes .
C21 B21 1.634(4) yes .
C22 C23 1.388(4) yes .
C23 C24 1.369(4) yes .
C24 C25 1.366(4) yes .
C25 C26 1.387(4) yes .
C27 C28 1.527(3) yes .
C28 C29 1.523(3) yes .
C28 C30 1.525(4) yes .
C28 C31 1.527(4) yes .
C32 C33 1.520(4) yes .
C32 C34 1.521(4) yes .
C32 C35 1.512(3) yes .
C37 C38 1.409(7) yes .
C38 C39 1.458(6) yes .
C39 C40 1.436(7) yes .
K1 H10B 2.681 no .
C2 H2 0.950 no .
C3 H3 0.950 no .
C5 H5 0.950 no .
C6 H6 0.950 no .
C7 H7A 0.990 no .
C7 H7B 0.990 no .
C9 H9A 0.990 no .
C9 H9B 0.990 no .
C10 H10A 0.980 no .
C10 H10B 0.980 no .
C10 H10C 0.980 no .
C11 H11A 0.980 no .
C11 H11B 0.980 no .
C11 H11C 0.980 no .
C13 H13A 0.980 no .
C13 H13B 0.980 no .
C13 H13C 0.980 no .
C14 H14A 0.980 no .
C14 H14B 0.980 no .
C14 H14C 0.980 no .
C15 H15A 0.980 no .
C15 H15B 0.980 no .
C15 H15C 0.980 no .
C22 H22 0.950 no .
C23 H23 0.950 no .
C25 H25 0.950 no .
C26 H26 0.950 no .
C27 H27A 0.990 no .
C27 H27B 0.990 no .
C29 H29A 0.990 no .
C29 H29B 0.990 no .
C30 H30A 0.980 no .
C30 H30B 0.980 no .
C30 H30C 0.980 no .
C31 H31A 0.980 no .
C31 H31B 0.980 no .
C31 H31C 0.980 no .
C33 H33A 0.980 no .
C33 H33B 0.980 no .
C33 H33C 0.980 no .
C34 H34A 0.980 no .
C34 H34B 0.980 no .
C34 H34C 0.980 no .
C35 H35A 0.980 no .
C35 H35B 0.980 no .
C35 H35C 0.980 no .
C37 H37A 0.990 no .
C37 H37B 0.990 no .
C38 H38A 0.990 no .
C38 H38B 0.990 no .
C39 H39A 0.990 no .
C39 H39B 0.990 no .
C40 H40A 0.990 no .
C40 H40B 0.990 no .

loop_
_geom_contact_atom_site_label_1
_geom_contact_atom_site_label_2
_geom_contact_distance
_geom_contact_publ_flag
_geom_contact_site_symmetry_2
K1 C14 3.317(3) no .
K21 C33 3.565(3) no .
F4 F24 3.152(3) no 1_645
F4 C23 3.472(3) no 1_645
F24 C37 3.419(4) no 1_554
O7 C6 2.982(3) no .
O7 C9 2.834(3) no .
O7 C10 3.085(4) no .
O7 C14 3.483(3) no 2_555
O9 C2 3.009(3) no .
O9 C7 2.824(2) no .
O9 C10 3.094(3) no .
O9 C12 3.259(3) no .
O9 C15 3.154(4) no .
O9 C27 3.402(3) no .
O12 C6 3.418(3) no .
O27 C26 2.894(3) no .
O27 C29 2.834(2) no .
O27 C30 2.993(3) no .
O27 C32 3.111(3) no .
O27 C34 3.258(4) no .
O27 C35 3.311(3) no .
O29 C22 3.327(3) no .
O29 C26 3.326(3) no .
O29 C27 2.836(3) no .
O29 C30 2.959(3) no .
O32 C22 3.051(3) no .
O32 C27 3.192(3) no .
O32 C29 3.062(3) no .
C1 C4 2.789(4) no .
C1 C7 3.015(4) no .
C1 C9 3.059(4) no .
C1 C12 3.251(3) no .
C1 C13 3.487(4) no .
C1 C15 3.298(4) no .
C2 C5 2.755(3) no .
C2 C9 3.257(4) no .
C2 C15 3.345(4) no .
C3 C6 2.749(3) no .
C6 C7 3.337(4) no .
C8 B1 2.906(4) no .
C13 B1 3.399(4) no .
C15 B1 3.008(4) no .
C21 C24 2.795(3) no .
C21 C32 3.425(4) no .
C21 C35 3.175(4) no .
C22 C25 2.757(4) no .
C22 C35 3.348(4) no .
C23 C26 2.752(3) no .
C27 C34 3.496(4) no .
C28 B21 2.928(3) no .
C30 B21 3.514(4) no .
C34 B21 3.342(4) no .
C35 B21 3.015(3) no .
K1 H6 3.4636 no 2_555
K1 H13A 3.2782 no 2_555
K1 H14A 2.9310 no .
K1 H14B 3.0617 no .
K1 H14B 3.5370 no 2_555
K1 H26 3.0675 no .
K1 H27A 3.0370 no .
K1 H35A 3.1501 no .
K21 H22 3.3186 no .
K21 H29A 3.0741 no .
K21 H29B 3.4680 no 2_566
K21 H30B 3.4527 no 2_566
K21 H33A 3.3164 no .
K21 H33B 3.1954 no .
F4 H3 2.5374 no .
F4 H5 2.5495 no .
F4 H13C 3.5850 no 2_655
F4 H14C 2.8453 no 2_655
F4 H23 2.6930 no 1_645
F4 H38A 3.1907 no 1_644
F4 H38B 3.1689 no 1_644
F4 H38B 3.0312 no 2_556
F4 H39A 3.2583 no 2_556
F24 H7B 2.8712 no 1_565
F24 H14C 3.5065 no 2_565
F24 H23 2.5466 no .
F24 H25 2.5379 no .
F24 H25 2.6941 no 2_565
F24 H37A 3.0132 no 1_554
F24 H37B 3.0964 no 1_554
F24 H38B 3.4146 no 1_554
F24 H11A 3.0845 no 1_565
O7 H6 2.6718 no .
O7 H9B 3.2283 no .
O7 H10A 3.4138 no .
O7 H10B 2.8081 no .
O7 H14A 3.5814 no 2_555
O7 H14B 2.6037 no 2_555
O9 H2 2.6766 no .
O9 H7A 3.1920 no .
O9 H10B 2.8048 no .
O9 H10C 3.4476 no .
O9 H15A 3.2181 no .
O9 H15B 2.6082 no .
O9 H27A 2.4164 no .
O9 H30C 3.5786 no .
O12 H6 3.3370 no .
O12 H13A 2.6127 no .
O12 H13B 2.5918 no .
O12 H13C 3.2522 no .
O12 H14A 2.6576 no .
O12 H14B 2.4618 no .
O12 H14C 3.2113 no .
O12 H15A 2.7916 no .
O12 H15B 2.6096 no .
O12 H15C 3.2956 no .
O27 H26 2.5575 no .
O27 H29A 3.1453 no .
O27 H30B 2.6626 no .
O27 H30C 3.3355 no .
O27 H34A 3.5517 no .
O27 H34B 2.6814 no .
O27 H35A 2.6732 no .
O29 H22 3.3804 no .
O29 H22 3.4849 no 2_566
O29 H26 3.3716 no .
O29 H27B 3.1760 no .
O29 H30A 3.2687 no .
O29 H30B 2.6416 no .
O32 H22 2.7125 no .
O32 H27B 2.9941 no .
O32 H29A 2.8277 no .
O32 H33A 2.5436 no .
O32 H33B 2.5379 no .
O32 H33C 3.2115 no .
O32 H34A 2.5574 no .
O32 H34B 2.7080 no .
O32 H34C 3.2607 no .
O32 H35A 2.6579 no .
O32 H35B 2.6894 no .
O32 H35C 3.2910 no .
O32 H11B 3.0045 no 2_556
O36 H30A 3.5519 no 2_566
O36 H30B 3.2039 no 2_566
O36 H33A 3.5773 no .
O36 H33B 3.2594 no .
O36 H38A 2.9031 no .
O36 H38B 3.0452 no .
O36 H39A 2.9982 no .
O36 H39B 2.9514 no .
O36 H11C 2.7121 no 2_556
C1 H3 3.2963 no .
C1 H5 3.2998 no .
C1 H7A 2.6406 no .
C1 H9B 2.7180 no .
C1 H13B 2.8378 no .
C1 H15A 2.7300 no .
C1 H15B 3.4809 no .
C2 H6 3.2223 no .
C2 H7A 3.5168 no .
C2 H9B 2.6118 no .
C2 H13B 3.5054 no .
C2 H13C 3.2607 no 2_655
C2 H15A 2.5429 no .
C2 H15B 3.4555 no .
C3 H5 3.2483 no .
C3 H13C 2.9382 no 2_655
C3 H15A 3.4619 no .
C3 H31B 3.2581 no 2_656
C3 H39A 3.3952 no 2_556
C4 H2 3.2197 no .
C4 H6 3.2126 no .
C4 H13C 3.0256 no 2_655
C4 H14C 3.2945 no 2_655
C4 H38B 3.0874 no 2_556
C4 H39A 3.4480 no 2_556
C5 H3 3.2474 no .
C5 H13C 3.4209 no 2_655
C5 H35B 3.3283 no 2_555
C5 H38A 3.5635 no 1_644
C5 H38B 3.3207 no 2_556
C6 H2 3.2234 no .
C6 H7A 2.7410 no .
C6 H13B 2.9316 no .
C6 H35A 3.2812 no 2_555
C6 H35B 3.3920 no 2_555
C7 H6 3.1599 no .
C7 H9A 3.3370 no .
C7 H9B 2.7574 no .
C7 H10A 2.7091 no .
C7 H10B 2.7346 no .
C7 H10C 3.3693 no .
C7 H14B 2.7880 no 2_555
C7 H25 3.2147 no 2_555
C7 H11A 2.6687 no .
C7 H11B 3.3366 no .
C7 H11C 2.6623 no .
C8 H14B 3.5131 no 2_555
C9 H2 2.9371 no .
C9 H7A 2.7469 no .
C9 H7B 3.3375 no .
C9 H10A 3.3553 no .
C9 H10B 2.7051 no .
C9 H10C 2.7051 no .
C9 H27A 2.8689 no .
C9 H34A 3.4093 no 2_556
C9 H11A 3.3351 no .
C9 H11B 2.6795 no .
C9 H11C 2.6600 no .
C10 H7A 3.3645 no .
C10 H7B 2.6470 no .
C10 H9A 2.6144 no .
C10 H9B 3.3481 no .
C10 H13A 3.3111 no 2_555
C10 H14B 3.0936 no 2_555
C10 H27A 3.3957 no .
C10 H31A 3.4852 no 2_556
C10 H34B 3.0713 no .
C10 H11A 2.6646 no .
C10 H11B 2.6543 no .
C10 H11C 3.3309 no .
C11 H7A 2.5759 no .
C11 H7B 2.7373 no .
C11 H9A 2.7529 no .
C11 H9B 2.5647 no .
C11 H10A 2.6635 no .
C11 H10B 3.3323 no .
C11 H10C 2.6520 no .
C11 H29A 3.0698 no 2_556
C11 H33B 3.2791 no 2_556
C11 H34A 3.4372 no 2_556
C11 H37A 3.4283 no 2_556
C13 H13B 3.3639 no 2_655
C13 H13C 3.5126 no 2_655
C13 H14A 3.3313 no .
C13 H14B 2.7447 no .
C13 H14C 2.6048 no .
C13 H15A 2.5991 no .
C13 H15A 3.4006 no 2_655
C13 H15B 3.3338 no .
C13 H15C 2.7736 no .
C13 H35A 3.3544 no 2_555
C13 H35C 3.1303 no 2_555
C14 H7B 3.0040 no 2_555
C14 H10A 3.4337 no 2_555
C14 H13A 2.6274 no .
C14 H13B 3.3325 no .
C14 H13C 2.7237 no .
C14 H15A 3.3138 no .
C14 H15B 2.7468 no .
C14 H15C 2.5734 no .
C14 H26 3.4321 no .
C14 H37B 3.5356 no 2_566
C14 H38A 3.5201 no 2_566
C15 H2 3.0494 no .
C15 H13A 3.3371 no .
C15 H13B 2.7344 no .
C15 H13B 3.5962 no 2_655
C15 H13C 2.6389 no .
C15 H14A 2.5854 no .
C15 H14B 3.3151 no .
C15 H14C 2.7351 no .
C15 H30C 3.2338 no .
C15 H33C 3.5437 no 1_655
C15 H35C 2.9244 no 1_655
C21 H6 3.3942 no 2_555
C21 H23 3.2982 no .
C21 H25 3.3031 no .
C21 H30B 3.4798 no .
C21 H35A 2.8298 no .
C21 H35B 2.9169 no .
C22 H5 3.4449 no 2_555
C22 H26 3.2276 no .
C22 H29B 2.9325 no 2_566
C22 H35A 3.3472 no .
C22 H35B 2.7046 no .
C22 H39B 3.4069 no 2_466
C23 H5 3.0643 no 2_555
C23 H25 3.2504 no .
C23 H29B 3.1422 no 2_566
C23 H35B 3.5442 no .
C23 H39A 3.4390 no 2_466
C23 H11A 3.1351 no 1_565
C24 H5 3.4087 no 2_555
C24 H6 3.4283 no 2_555
C24 H22 3.2210 no .
C24 H25 3.5982 no 2_565
C24 H26 3.2162 no .
C24 H11A 2.9167 no 1_565
C25 H6 3.1999 no 2_555
C25 H7A 3.3218 no 2_555
C25 H7B 3.3187 no 2_555
C25 H23 3.2496 no .
C25 H37B 3.0495 no 2_566
C25 H11A 3.4177 no 1_565
C26 H6 3.1677 no 2_555
C26 H14A 3.4702 no .
C26 H22 3.2286 no .
C26 H30B 3.1940 no .
C26 H35A 3.4823 no .
C26 H37B 3.0370 no 2_566
C27 H9A 3.2149 no .
C27 H10B 3.4318 no .
C27 H10C 3.5619 no .
C27 H29A 2.6386 no .
C27 H29B 3.3096 no .
C27 H30A 3.3580 no .
C27 H30B 2.6908 no .
C27 H30C 2.7241 no .
C27 H31A 2.6632 no .
C27 H31B 3.3354 no .
C27 H31C 2.6747 no .
C27 H34A 3.4683 no .
C27 H34B 2.8623 no .
C29 H22 3.2899 no 2_566
C29 H27A 3.3080 no .
C29 H27B 2.6504 no .
C29 H30A 2.6949 no .
C29 H30B 2.6981 no .
C29 H30C 3.3499 no .
C29 H31A 2.6541 no .
C29 H31B 2.7019 no .
C29 H31C 3.3382 no .
C29 H11B 3.4159 no 2_556
C30 H15B 3.2505 no .
C30 H26 3.4633 no .
C30 H27A 2.6889 no .
C30 H27B 3.3625 no .
C30 H29A 3.3564 no .
C30 H29B 2.6863 no .
C30 H31A 3.3469 no .
C30 H31B 2.6799 no .
C30 H31C 2.6993 no .
C31 H3 3.0531 no 2_656
C31 H27A 2.6968 no .
C31 H27B 2.6206 no .
C31 H29A 2.6387 no .
C31 H29B 2.6987 no .
C31 H30A 2.7001 no .
C31 H30B 3.3472 no .
C31 H30C 2.6783 no .
C31 H34C 3.5393 no 2_556
C32 H22 3.3134 no .
C32 H27B 3.4475 no .
C32 H11B 3.5069 no 2_556
C33 H22 3.5838 no .
C33 H34A 2.7123 no .
C33 H34B 3.3289 no .
C33 H34C 2.6275 no .
C33 H35A 3.3283 no .
C33 H35B 2.6320 no .
C33 H35C 2.7093 no .
C33 H40A 3.0988 no .
C33 H11B 3.5109 no 2_556
C34 H9A 3.4390 no 2_556
C34 H10C 3.3911 no .
C34 H27B 2.8264 no .
C34 H31A 3.4768 no 2_556
C34 H33A 3.3309 no .
C34 H33B 2.6579 no .
C34 H33C 2.6798 no .
C34 H35A 2.6975 no .
C34 H35B 3.3226 no .
C34 H35C 2.6224 no .
C34 H11B 3.3850 no 2_556
C35 H6 3.1776 no 2_555
C35 H13A 3.3060 no 2_555
C35 H13B 3.2027 no 2_555
C35 H15A 3.5975 no 1_455
C35 H15C 3.1270 no 1_455
C35 H22 3.2141 no .
C35 H33A 2.6820 no .
C35 H33B 3.3285 no .
C35 H33C 2.6615 no .
C35 H34A 3.3201 no .
C35 H34B 2.6167 no .
C35 H34C 2.7081 no .
C37 H25 3.4047 no 2_566
C37 H26 3.5399 no 2_566
C37 H39A 2.9258 no .
C37 H39B 2.9852 no .
C37 H40A 2.8264 no .
C37 H40B 2.9658 no .
C37 H11C 3.0685 no 2_556
C38 H5 3.4336 no 1_466
C38 H40A 2.9475 no .
C38 H40B 2.9982 no .
C39 H22 3.4472 no 2_466
C39 H23 3.3005 no 2_466
C39 H37A 2.8765 no .
C39 H37B 3.0278 no .
C40 H30A 3.2762 no 1_455
C40 H33A 3.3150 no .
C40 H33B 3.2437 no .
C40 H37A 2.8028 no .
C40 H37B 2.9788 no .
C40 H38A 2.9430 no .
C40 H38B 3.0032 no .
C40 H40B 3.3187 no 2_466
B1 H2 2.8085 no .
B1 H6 2.7519 no .
B1 H7A 2.6470 no .
B1 H7B 3.2787 no .
B1 H9A 3.2712 no .
B1 H9B 2.6716 no .
B1 H13B 3.1739 no .
B1 H15A 2.9409 no .
B1 H15B 2.9204 no .
B21 H22 2.7901 no .
B21 H26 2.7666 no .
B21 H27A 3.2971 no .
B21 H27B 2.7607 no .
B21 H29A 2.7477 no .
B21 H29B 3.3190 no .
B21 H30B 3.0463 no .
B21 H34A 3.5515 no .
B21 H34B 3.1808 no .
B21 H35A 2.7273 no .
B21 H35B 3.1790 no .
H2 H3 2.3336 no .
H2 H9A 3.4414 no .
H2 H9B 2.3418 no .
H2 H15A 2.3436 no .
H2 H15B 2.9426 no .
H3 H10A 3.4634 no 1_655
H3 H13C 3.2256 no 2_655
H3 H31A 2.8635 no 2_656
H3 H31B 2.4662 no 2_656
H3 H31C 3.4181 no 2_656
H3 H39A 3.1916 no 2_556
H5 H6 2.3305 no .
H5 H23 3.1121 no 2_555
H5 H35B 2.8651 no 2_555
H5 H38A 2.9105 no 1_644
H5 H38B 3.1961 no 1_644
H5 H38B 3.4008 no 2_556
H6 H7A 2.6948 no .
H6 H13B 3.0437 no .
H6 H25 3.5779 no 2_555
H6 H26 3.5363 no 2_555
H6 H35A 2.6322 no 2_555
H6 H35B 2.9685 no 2_555
H6 H35C 3.4768 no 2_555
H7A H9B 2.6535 no .
H7A H10A 3.5495 no .
H7A H25 2.9357 no 2_555
H7A H37A 2.8409 no 2_556
H7A H11A 2.8154 no .
H7A H11B 3.4923 no .
H7A H11C 2.3768 no .
H7B H10A 2.4555 no .
H7B H10B 2.9150 no .
H7B H10C 3.5496 no .
H7B H14A 3.2037 no 2_555
H7B H14B 2.2389 no 2_555
H7B H14C 3.1699 no 2_555
H7B H25 2.6595 no 2_555
H7B H26 3.5850 no 2_555
H7B H11A 2.5541 no .
H7B H11C 3.0467 no .
H9A H10A 3.5272 no .
H9A H10B 2.8545 no .
H9A H10C 2.4358 no .
H9A H27A 2.4382 no .
H9A H27B 3.1487 no .
H9A H31C 2.9805 no .
H9A H33B 3.4197 no 2_556
H9A H34A 2.5791 no 2_556
H9A H34C 3.4995 no 2_556
H9A H11B 2.5827 no .
H9A H11C 3.0612 no .
H9B H10C 3.5320 no .
H9B H33B 3.2354 no 2_556
H9B H34A 3.5947 no 2_556
H9B H11A 3.4803 no .
H9B H11B 2.8088 no .
H9B H11C 2.3629 no .
H10A H13A 3.0040 no 2_555
H10A H14B 2.7259 no 2_555
H10A H14C 3.3117 no 2_555
H10A H29A 3.5680 no 2_556
H10A H31A 3.2060 no 2_556
H10A H34B 3.4171 no .
H10A H11A 2.4765 no .
H10A H11B 2.9397 no .
H10A H11C 3.5616 no .
H10B H13A 2.7539 no 2_555
H10B H14B 2.7811 no 2_555
H10B H27A 2.9283 no .
H10B H27B 3.3215 no .
H10B H34B 2.7218 no .
H10B H11A 3.5640 no .
H10B H11B 3.5508 no .
H10C H27A 3.1981 no .
H10C H27B 3.0595 no .
H10C H27B 3.4252 no 2_556
H10C H29A 3.2986 no 2_556
H10C H31A 2.8639 no 2_556
H10C H34A 3.5359 no .
H10C H34A 3.1985 no 2_556
H10C H34B 2.6424 no .
H10C H34C 3.5384 no .
H10C H11A 2.9378 no .
H10C H11B 2.4532 no .
H10C H11C 3.5481 no .
H13A H14A 3.5589 no .
H13A H14B 2.5255 no .
H13A H14C 2.7787 no .
H13A H15A 3.5297 no .
H13A H34B 3.2421 no 2_555
H13A H34C 3.5437 no 2_555
H13A H35A 2.8697 no 2_555
H13A H35C 2.8592 no 2_555
H13B H13B 3.0708 no 2_655
H13B H13C 2.8090 no 2_655
H13B H14B 3.5928 no .
H13B H14C 3.5337 no .
H13B H15A 2.4805 no .
H13B H15A 3.0528 no 2_655
H13B H15B 3.5607 no .
H13B H15C 3.1667 no .
H13B H15C 3.3549 no 2_655
H13B H35A 2.9333 no 2_555
H13B H35C 2.6445 no 2_555
H13C H13C 3.3872 no 2_655
H13C H14A 3.5644 no .
H13C H14B 3.1294 no .
H13C H14C 2.4790 no .
H13C H15A 2.7646 no .
H13C H15A 2.9751 no 2_655
H13C H15B 3.5731 no .
H13C H15C 2.5646 no .
H13C H35C 3.4340 no 2_555
H14A H15A 3.5262 no .
H14A H15B 2.5079 no .
H14A H15C 2.6950 no .
H14A H26 2.5815 no .
H14A H30B 3.1921 no .
H14A H30C 3.3366 no .
H14A H37B 2.9476 no 2_566
H14A H38A 3.2948 no 2_566
H14B H15B 3.5736 no .
H14B H15C 3.5135 no .
H14B H26 3.5102 no .
H14C H15A 3.5571 no .
H14C H15B 3.1740 no .
H14C H15C 2.4828 no .
H14C H37B 3.2586 no 2_566
H14C H38A 2.8697 no 2_566
H15A H33C 3.5496 no 1_655
H15A H35C 2.6389 no 1_655
H15B H27A 3.3548 no .
H15B H30B 3.4218 no .
H15B H30C 2.3381 no .
H15B H33C 3.2219 no 1_655
H15B H35C 3.3543 no 1_655
H15C H30C 3.3714 no .
H15C H33C 3.2832 no 1_655
H15C H35B 2.9991 no 1_655
H15C H35C 2.4076 no 1_655
H15C H38A 3.1888 no 2_566
H22 H23 2.3296 no .
H22 H29B 2.4733 no 2_566
H22 H33A 2.9442 no .
H22 H35A 3.4723 no .
H22 H35B 2.5262 no .
H22 H39A 3.2867 no 2_466
H22 H39B 2.7193 no 2_466
H23 H29A 3.5149 no 2_566
H23 H29B 2.8906 no 2_566
H23 H38B 3.5325 no 2_466
H23 H39A 2.6566 no 2_466
H23 H39B 3.1871 no 2_466
H23 H11A 3.3285 no 1_565
H25 H25 3.0040 no 2_565
H25 H26 2.3291 no .
H25 H37A 3.2185 no 2_566
H25 H37B 2.7031 no 2_566
H26 H30B 2.5539 no .
H26 H37B 2.6459 no 2_566
H27A H29A 3.5490 no .
H27A H30A 3.5910 no .
H27A H30B 2.9447 no .
H27A H30C 2.5267 no .
H27A H31A 2.9868 no .
H27A H31B 3.5876 no .
H27A H31C 2.5128 no .
H27A H34B 3.2160 no .
H27B H29A 2.4626 no .
H27B H29B 3.5539 no .
H27B H30C 3.5976 no .
H27B H31A 2.4196 no .
H27B H31B 3.5247 no .
H27B H31C 2.8898 no .
H27B H34A 2.6313 no .
H27B H34B 2.2916 no .
H27B H11B 3.5528 no 2_556
H29A H30A 3.5810 no .
H29A H31A 2.4221 no .
H29A H31B 2.9417 no .
H29A H31C 3.5299 no .
H29A H34A 3.5254 no .
H29A H11A 2.8058 no 2_556
H29A H11B 2.4666 no 2_556
H29B H30A 2.5016 no .
H29B H30B 2.9729 no .
H29B H30C 3.5790 no .
H29B H31A 2.9601 no .
H29B H31B 2.5376 no .
H29B H31C 3.5979 no .
H29B H39A 3.0940 no 1_655
H29B H39B 3.4275 no 1_655
H30A H31A 3.5849 no .
H30A H31B 2.5094 no .
H30A H31C 3.0054 no .
H30A H33C 3.5315 no 1_655
H30A H39A 3.4302 no 1_655
H30A H40A 2.8527 no 1_655
H30A H40B 2.9680 no 1_655
H30A H40B 2.9992 no 2_566
H30B H31B 3.5802 no .
H30B H31C 3.5841 no .
H30B H37B 3.1016 no 2_566
H30B H40B 3.5672 no 2_566
H30C H31A 3.5781 no .
H30C H31B 2.9441 no .
H30C H31C 2.5069 no .
H30C H33C 3.0973 no 1_655
H31A H34A 3.4021 no 2_556
H31A H34B 3.4868 no 2_556
H31A H34C 2.9885 no 2_556
H31B H39A 2.8542 no 1_655
H31B H40A 2.9993 no 1_655
H31C H34C 3.2331 no 2_556
H33A H34A 3.5901 no .
H33A H34C 3.5372 no .
H33A H35A 3.5520 no .
H33A H35B 2.4590 no .
H33A H35C 3.0294 no .
H33A H39B 2.7765 no 2_466
H33A H40A 2.9285 no .
H33A H40B 3.0131 no .
H33A H40B 3.5860 no 2_466
H33B H34A 2.5196 no .
H33B H34B 3.5726 no .
H33B H34C 2.8736 no .
H33B H35B 3.5392 no .
H33B H35C 3.5868 no .
H33B H40A 2.6106 no .
H33B H40B 3.4256 no .
H33B H11B 2.7423 no 2_556
H33B H11C 2.9419 no 2_556
H33C H34A 3.0323 no .
H33C H34B 3.5480 no .
H33C H34C 2.4521 no .
H33C H35A 3.5741 no .
H33C H35B 2.8837 no .
H33C H35C 2.5200 no .
H33C H40A 3.2735 no .
H34A H35A 3.5564 no .
H34A H35C 3.5441 no .
H34A H11B 2.5612 no 2_556
H34B H35A 2.4712 no .
H34B H35B 3.5384 no .
H34B H35C 2.8196 no .
H34C H35A 3.0672 no .
H34C H35B 3.5710 no .
H34C H35C 2.4887 no .
H35B H39B 3.1916 no 2_466
H37A H38A 2.6881 no .
H37A H38B 2.0961 no .
H37A H39A 3.2531 no .
H37A H40A 3.1148 no .
H37A H11A 3.5917 no 2_556
H37A H11C 2.5456 no 2_556
H37B H38A 2.0989 no .
H37B H38B 2.5747 no .
H37B H39B 3.5257 no .
H37B H40B 3.5244 no .
H37B H11C 3.5312 no 2_556
H38A H39A 2.7113 no .
H38A H39B 2.1564 no .
H38A H40B 3.4073 no .
H38B H39A 2.1565 no .
H38B H39B 2.6669 no .
H38B H40A 3.4186 no .
H39A H40A 2.1162 no .
H39A H40B 2.6370 no .
H39B H40A 2.6749 no .
H39B H40B 2.1172 no .
H39B H40B 3.5069 no 2_466
H40A H11C 3.4124 no 2_556
H40B H40B 2.3502 no 2_466

loop_
_geom_torsion_atom_site_label_1
_geom_torsion_atom_site_label_2
_geom_torsion_atom_site_label_3
_geom_torsion_atom_site_label_4
_geom_torsion
_geom_torsion_publ_flag
_geom_torsion_site_symmetry_1
_geom_torsion_site_symmetry_3
_geom_torsion_site_symmetry_4
O7 K1 O12 K1 -48.43(4) no 2_555 . 2_555
O7 K1 O12 C12 74.38(9) no 2_555 . .
O7 K1 O12 B1 -147.47(6) no 2_555 . .
O12 K1 O7 C7 -83.24(14) no . 2_555 2_555
O12 K1 O7 B1 115.42(7) no . 2_555 2_555
O7 K1 O12 K1 82.92(6) no 2_555 2_555 2_555
O7 K1 O12 C12 -161.23(12) no 2_555 2_555 2_555
O7 K1 O12 B1 -13.95(6) no 2_555 2_555 2_555
O12 K1 O7 C7 175.22(17) no 2_555 2_555 2_555
O12 K1 O7 B1 13.89(6) no 2_555 2_555 2_555
O7 K1 O27 C27 -160.48(7) no 2_555 . .
O7 K1 O27 B21 21.69(16) no 2_555 . .
O27 K1 O7 C7 48.45(17) no . 2_555 2_555
O27 K1 O7 B1 -112.89(7) no . 2_555 2_555
O7 K1 B1 O7 -80.12(11) no 2_555 . .
O7 K1 B1 O9 164.76(8) no 2_555 . .
O7 K1 B1 O12 35.66(10) no 2_555 . .
B1 K1 O7 C7 -98.29(15) no . 2_555 2_555
B1 K1 O7 B1 100.38(8) no . 2_555 2_555
O12 K1 O12 K1 0.00(5) no . 2_555 2_555
O12 K1 O12 C12 115.85(10) no . 2_555 2_555
O12 K1 O12 B1 -96.87(8) no . 2_555 2_555
O12 K1 O12 K1 0.00(5) no 2_555 . 2_555
O12 K1 O12 C12 122.81(9) no 2_555 . .
O12 K1 O12 B1 -99.04(7) no 2_555 . .
O12 K1 O27 C27 -41.14(10) no . . .
O12 K1 O27 B21 141.03(12) no . . .
O27 K1 O12 K1 174.94(5) no . . 2_555
O27 K1 O12 C12 -62.25(11) no . . .
O27 K1 O12 B1 75.90(8) no . . .
O12 K1 B1 O7 -115.79(16) no . . .
O12 K1 B1 O9 129.10(16) no . . .
O12 K1 B1 O12 0.00(6) no . . .
B1 K1 O12 K1 99.04(11) no . . 2_555
B1 K1 O12 C12 -138.15(15) no . . .
B1 K1 O12 B1 0.00(9) no . . .
O12 K1 O27 C27 131.16(8) no 2_555 . .
O12 K1 O27 B21 -46.66(17) no 2_555 . .
O27 K1 O12 K1 -173.33(6) no . 2_555 2_555
O27 K1 O12 C12 -57.48(13) no . 2_555 2_555
O27 K1 O12 B1 89.81(10) no . 2_555 2_555
O12 K1 B1 O7 -29.78(12) no 2_555 . .
O12 K1 B1 O9 -144.90(9) no 2_555 . .
O12 K1 B1 O12 86.01(9) no 2_555 . .
B1 K1 O12 K1 -26.74(7) no . 2_555 2_555
B1 K1 O12 C12 89.11(11) no . 2_555 2_555
B1 K1 O12 B1 -123.61(9) no . 2_555 2_555
O27 K1 B1 O7 127.58(9) no . . .
O27 K1 B1 O9 12.47(12) no . . .
O27 K1 B1 O12 -116.63(8) no . . .
B1 K1 O27 C27 -13.45(10) no . . .
B1 K1 O27 B21 168.72(12) no . . .
O29 K21 O29 K21 -0.00(4) no . 2_566 2_566
O29 K21 O29 C29 106.10(10) no . 2_566 2_566
O29 K21 O29 B21 -99.46(9) no . 2_566 2_566
O29 K21 O29 K21 0.00(4) no 2_566 . 2_566
O29 K21 O29 C29 125.36(6) no 2_566 . .
O29 K21 O29 B21 -116.88(7) no 2_566 . .
O29 K21 O32 C32 178.26(14) no . . .
O29 K21 O32 B21 -15.60(6) no . . .
O32 K21 O29 K21 131.81(7) no . . 2_566
O32 K21 O29 C29 -102.82(8) no . . .
O32 K21 O29 B21 14.93(6) no . . .
C11 K21 O29 K21 -153.00(5) no 2_556 . 2_566
C11 K21 O29 C29 -27.63(7) no 2_556 . .
C11 K21 O29 B21 90.12(7) no 2_556 . .
O29 K21 C21 C22 -42.39(10) no . 2_566 2_566
O29 K21 C21 C26 -157.96(9) no . 2_566 2_566
O29 K21 C21 B21 80.46(9) no . 2_566 2_566
C21 K21 O29 K21 -49.00(5) no 2_566 . 2_566
C21 K21 O29 C29 76.36(7) no 2_566 . .
C21 K21 O29 B21 -165.88(7) no 2_566 . .
O29 K21 O32 C32 -126.12(10) no 2_566 . .
O29 K21 O32 B21 40.01(9) no 2_566 . .
O32 K21 O29 K21 -39.52(6) no . 2_566 2_566
O32 K21 O29 C29 66.58(11) no . 2_566 2_566
O32 K21 O29 B21 -138.98(8) no . 2_566 2_566
O29 K21 O36 C37 -82.66(15) no 2_566 . .
O29 K21 O36 C40 96.61(15) no 2_566 . .
O36 K21 O29 K21 -171.99(4) no . 2_566 2_566
O36 K21 O29 C29 -65.89(11) no . 2_566 2_566
O36 K21 O29 B21 88.55(9) no . 2_566 2_566
C11 K21 O29 K21 93.62(15) no 2_556 2_566 2_566
C11 K21 O29 C29 -160.28(13) no 2_556 2_566 2_566
C11 K21 O29 B21 -5.8(2) no 2_556 2_566 2_566
O29 K21 C21 C22 -122.15(13) no 2_566 2_566 2_566
O29 K21 C21 C26 122.28(12) no 2_566 2_566 2_566
O29 K21 C21 B21 0.70(6) no 2_566 2_566 2_566
C21 K21 O29 K21 98.62(7) no 2_566 2_566 2_566
C21 K21 O29 C29 -155.28(13) no 2_566 2_566 2_566
C21 K21 O29 B21 -0.84(8) no 2_566 2_566 2_566
O32 K21 O36 C37 144.30(13) no . . .
O32 K21 O36 C40 -36.44(17) no . . .
O36 K21 O32 C32 3.86(13) no . . .
O36 K21 O32 B21 170.00(7) no . . .
C11 K21 O32 C32 73.24(12) no 2_556 . .
C11 K21 O32 B21 -120.62(9) no 2_556 . .
O32 K21 C21 C22 -41.36(16) no . 2_566 2_566
O32 K21 C21 C26 -156.92(8) no . 2_566 2_566
O32 K21 C21 B21 81.49(12) no . 2_566 2_566
C21 K21 O32 C32 176.92(9) no 2_566 . .
C21 K21 O32 B21 -16.95(13) no 2_566 . .
C11 K21 O36 C37 69.49(15) no 2_556 . .
C11 K21 O36 C40 -111.25(16) no 2_556 . .
O36 K21 C21 C22 132.20(10) no . 2_566 2_566
O36 K21 C21 C26 16.64(11) no . 2_566 2_566
O36 K21 C21 B21 -104.95(9) no . 2_566 2_566
C21 K21 O36 C37 -31.39(16) no 2_566 . .
C21 K21 O36 C40 147.87(15) no 2_566 . .
C11 K21 C21 C22 55.53(12) no 2_556 2_566 2_566
C11 K21 C21 C26 -60.03(11) no 2_556 2_566 2_566
C11 K21 C21 B21 178.38(9) no 2_556 2_566 2_566
K1 O7 C7 C8 -142.25(13) no 2_555 . .
K1 O7 B1 K1 69.88(6) no 2_555 . .
K1 O7 B1 O9 134.60(13) no 2_555 . .
K1 O7 B1 O12 20.86(16) no 2_555 . .
K1 O7 B1 C1 -103.20(15) no 2_555 . .
C7 O7 B1 K1 -122.70(15) no . . .
C7 O7 B1 O9 -58.0(2) no . . .
C7 O7 B1 O12 -171.71(16) no . . .
C7 O7 B1 C1 64.2(2) no . . .
B1 O7 C7 C8 57.3(2) no . . .
C9 O9 B1 K1 123.93(16) no . . .
C9 O9 B1 O7 57.1(2) no . . .
C9 O9 B1 O12 166.14(17) no . . .
C9 O9 B1 C1 -63.8(2) no . . .
B1 O9 C9 C8 -55.4(2) no . . .
K1 O12 C12 C13 -141.15(11) no . . .
K1 O12 C12 C14 -23.89(19) no . . .
K1 O12 C12 C15 96.03(16) no . . .
K1 O12 B1 K1 0.0 no . . .
K1 O12 B1 O7 62.55(14) no . . .
K1 O12 B1 O9 -50.95(15) no . . .
K1 O12 B1 C1 -178.28(12) no . . .
K1 O12 C12 C13 -44.50(19) no 2_555 . .
K1 O12 C12 C14 72.76(17) no 2_555 . .
K1 O12 C12 C15 -167.32(9) no 2_555 . .
K1 O12 B1 K1 -82.11(6) no 2_555 . .
K1 O12 B1 O7 -19.56(15) no 2_555 . .
K1 O12 B1 O9 -133.06(13) no 2_555 . .
K1 O12 B1 C1 99.61(13) no 2_555 . .
C12 O12 B1 K1 132.1(2) no . . .
C12 O12 B1 O7 -165.39(17) no . . .
C12 O12 B1 O9 81.1(2) no . . .
C12 O12 B1 C1 -46.2(3) no . . .
B1 O12 C12 C13 94.1(2) no . . .
B1 O12 C12 C14 -148.68(17) no . . .
B1 O12 C12 C15 -28.8(3) no . . .
K1 O27 C27 C28 130.75(14) no . . .
K1 O27 B21 O29 -141.90(13) no . . .
K1 O27 B21 O32 100.5(2) no . . .
K1 O27 B21 C21 -27.3(3) no . . .
C27 O27 B21 O29 40.5(3) no . . .
C27 O27 B21 O32 -77.1(2) no . . .
C27 O27 B21 C21 155.06(16) no . . .
B21 O27 C27 C28 -50.9(3) no . . .
K21 O29 C29 C28 154.60(12) no . . .
K21 O29 B21 O27 -145.59(16) no . . .
K21 O29 B21 O32 -21.51(15) no . . .
K21 O29 B21 C21 98.38(13) no . . .
K21 O29 C29 C28 -101.28(14) no 2_566 . .
K21 O29 B21 O27 114.74(16) no 2_566 . .
K21 O29 B21 O32 -121.18(13) no 2_566 . .
K21 O29 B21 C21 -1.3(2) no 2_566 . .
C29 O29 B21 O27 -41.6(3) no . . .
C29 O29 B21 O32 82.5(2) no . . .
C29 O29 B21 C21 -157.62(17) no . . .
B21 O29 C29 C28 53.1(2) no . . .
K21 O32 C32 C33 6.1(2) no . . .
K21 O32 C32 C34 -111.71(15) no . . .
K21 O32 C32 C35 125.93(14) no . . .
K21 O32 B21 O27 145.84(12) no . . .
K21 O32 B21 O29 23.80(16) no . . .
K21 O32 B21 C21 -89.78(13) no . . .
C32 O32 B21 O27 -47.5(3) no . . .
C32 O32 B21 O29 -169.54(17) no . . .
C32 O32 B21 C21 76.9(2) no . . .
B21 O32 C32 C33 -157.35(17) no . . .
B21 O32 C32 C34 84.8(2) no . . .
B21 O32 C32 C35 -37.5(3) no . . .
K21 O36 C37 C38 165.5(2) no . . .
K21 O36 C40 C39 -168.7(2) no . . .
C37 O36 C40 C39 10.7(6) no . . .
C40 O36 C37 C38 -13.9(5) no . . .
C2 C1 C6 C5 -1.0(4) no . . .
C6 C1 C2 C3 1.1(4) no . . .
C2 C1 B1 O7 -141.4(2) no . . .
C2 C1 B1 O9 -21.6(3) no . . .
C2 C1 B1 O12 104.0(3) no . . .
B1 C1 C2 C3 178.2(2) no . . .
C6 C1 B1 O7 35.6(3) no . . .
C6 C1 B1 O9 155.5(2) no . . .
C6 C1 B1 O12 -79.0(3) no . . .
B1 C1 C6 C5 -178.3(2) no . . .
C1 C2 C3 C4 -0.8(4) no . . .
C2 C3 C4 F4 -179.1(3) no . . .
C2 C3 C4 C5 0.3(5) no . . .
F4 C4 C5 C6 179.2(2) no . . .
C3 C4 C5 C6 -0.3(5) no . . .
C4 C5 C6 C1 0.6(4) no . . .
O7 C7 C8 C9 -51.2(2) no . . .
O7 C7 C8 C10 71.7(2) no . . .
O7 C7 C8 C11 -169.40(16) no . . .
C7 C8 C9 O9 49.7(3) no . . .
C10 C8 C9 O9 -73.6(3) no . . .
C11 C8 C9 O9 167.56(19) no . . .
K21 C21 C22 C23 88.34(16) no 2_566 . .
K21 C21 C26 C25 -89.28(16) no 2_566 . .
K21 C21 B21 O27 -118.00(13) no 2_566 . .
K21 C21 B21 O29 0.96(15) no 2_566 . .
K21 C21 B21 O32 113.73(13) no 2_566 . .
C22 C21 C26 C25 -1.3(3) no . . .
C26 C21 C22 C23 0.7(3) no . . .
C22 C21 B21 O27 153.72(17) no . . .
C22 C21 B21 O29 -87.3(2) no . . .
C22 C21 B21 O32 25.4(3) no . . .
B21 C21 C22 C23 176.89(16) no . . .
C26 C21 B21 O27 -30.3(2) no . . .
C26 C21 B21 O29 88.6(2) no . . .
C26 C21 B21 O32 -158.60(16) no . . .
B21 C21 C26 C25 -177.53(15) no . . .
C21 C22 C23 C24 0.3(3) no . . .
C22 C23 C24 F24 179.74(17) no . . .
C22 C23 C24 C25 -0.9(3) no . . .
F24 C24 C25 C26 179.70(15) no . . .
C23 C24 C25 C26 0.3(3) no . . .
C24 C25 C26 C21 0.8(3) no . . .
O27 C27 C28 C29 56.9(3) no . . .
O27 C27 C28 C30 -63.5(2) no . . .
O27 C27 C28 C31 174.97(17) no . . .
C27 C28 C29 O29 -58.4(2) no . . .
C30 C28 C29 O29 62.4(2) no . . .
C31 C28 C29 O29 -176.01(18) no . . .
O36 C37 C38 C39 11.4(6) no . . .
C37 C38 C39 C40 -4.6(6) no . . .
C38 C39 C40 O36 -3.8(7) no . . .
